data_2312622
loop_
_publ_author_name
'Calisto, Victoria F. M.'
'De Abreu, Heitor A.'
'Diniz, Renata'

_publ_section_title
;
 Experimental and theoretical structural investigation of an ionic Nd
 coordination polymer.
;
_journal_coeditor_code ZO3051
_journal_issue 10
_journal_name_full 'Acta crystallographica. Section C, Structural chemistry'
_journal_paper_doi 10.1107/S2053229624008428
_journal_volume 80
_journal_year 2024
_chemical_formula_iupac '[Nd3 (C7 H4 O5 S)4 (C6 H7 N3 O)2 (H2 O)12][Nd (C7 H4 O5 S)2 (C6 H7 N3 O)2 (H2 O)], 4.33H2 O'
_chemical_formula_sum 'C66 H86.67 N12 Nd4 O51.33 S6'
_chemical_formula_weight 2638.77
_chemical_name_systematic
;Poly[dodecaaquabis(\m-pyridine-4-carbohydrazide-\k^2^<i>N</i>:<i>O</i>)bis(\m~2~-4-sulfobenzoato-\k^2^<i>O</i>:<i>O</i>')bis(\m~3~-4-sulfobenzoato-\k^3^<i>O</i>:<i>O</i>':<i>O</i>'')trineodymium(III)]
<i>catena</i>-poly[aquabis(\m-pyridine-4-carbohydrazide-\k^2^<i>N</i>:<i>O</i>)bis(\m~2~-4-sulfobenzoato-\k^2^<i>O</i>:<i>O</i>')neodymium(III)] 4.33-hydrate
;
_space_group_IT_number 15
_space_group_name_Hall '-C 2yc'
_space_group_name_H-M_alt 'C 1 2/c 1'
_symmetry_cell_setting monoclinic
_symmetry_space_group_name_Hall '-C 2yc'
_symmetry_space_group_name_H-M 'C 1 2/c 1'
_atom_sites_solution_hydrogens mixed
_atom_sites_solution_primary dual
_audit_creation_method 'WinGX routine CIF_UPDATE'
_cell_angle_alpha 90
_cell_angle_beta 109.6250(10)
_cell_angle_gamma 90
_cell_formula_units_Z 4
_cell_length_a 44.4766(3)
_cell_length_b 21.30790(10)
_cell_length_c 10.33390(10)
_cell_measurement_reflns_used 79160
_cell_measurement_temperature 301(2)
_cell_measurement_theta_max 79.386
_cell_measurement_theta_min 2.118
_cell_volume 9224.57(13)
_computing_cell_refinement
;
CrysAlis PRO (Rigaku OD, 2022; Wang <i>et al.</i>, 2016;
Shekhah <i>et al.</i>,  2011)
;
_computing_data_collection
;
CrysAlis PRO (Rigaku OD, 2022; Wang <i>et al.</i>, 2016;
Shekhah <i>et al.</i>,  2011)
;
_computing_data_reduction
;
CrysAlis PRO (Rigaku OD, 2022; Wang <i>et al.</i>, 2016;
Shekhah <i>et al.</i>,  2011)
;
_computing_molecular_graphics
;
ORTEP-3 for Windows (Farrugia, 2012),
Mercury (Macrae <i>et al.</i>, 2020),
POV-Ray (Cason, 2004),
VMD (Humphrey <i>et al.</i>, 1996),
VESTA (Momma & Izumi, 2008),
MarvinSketch (ChemAxon, 2024) and
QtiPlot (Vasilief, 2024)
;
_computing_structure_refinement
;
SHELXL2019 (Sheldrick, 2015<i>b</i>)
;
_computing_structure_solution
;
OLEX2 (Dolomanov <i>et al.</i>,  2009), SHELXT2018 (Sheldrick,
2015<i>a</i>) and olex2.solve (Bourhis <i>et al.</i>,  2015),
;
_diffrn_ambient_temperature 301(2)
_diffrn_detector 'Hybrid Pixel Array Detector'
_diffrn_detector_area_resol_mean 10
_diffrn_measured_fraction_theta_full 1
_diffrn_measured_fraction_theta_max 0.993
_diffrn_measurement_device 'four-circle diffractometer'
_diffrn_measurement_device_type 'Rigaku XtaLAB Synergy Dualflex diffractometer with a HyPix detector'
_diffrn_measurement_method '\w scans'
_diffrn_radiation_monochromator mirror
_diffrn_radiation_probe x-ray
_diffrn_radiation_type CuK\a
_diffrn_radiation_wavelength 1.54184
_diffrn_reflns_av_R_equivalents 0.0529
_diffrn_reflns_av_unetI/netI 0.0675
_diffrn_reflns_limit_h_max 56
_diffrn_reflns_limit_h_min -56
_diffrn_reflns_limit_k_max 25
_diffrn_reflns_limit_k_min -27
_diffrn_reflns_limit_l_max 13
_diffrn_reflns_limit_l_min -13
_diffrn_reflns_number 135465
_diffrn_reflns_theta_full 67.684
_diffrn_reflns_theta_max 79.741
_diffrn_reflns_theta_min 2.109
_diffrn_source 'micro-focus sealed X-ray tube'
_exptl_absorpt_coefficient_mu 19.109
_exptl_absorpt_correction_T_max 0.727
_exptl_absorpt_correction_T_min 0.09
_exptl_absorpt_correction_type gaussian
_exptl_absorpt_process_details
;
(CrysAlis PRO; Rigaku OD, 2022)
;
_exptl_crystal_colour colorless
_exptl_crystal_density_diffrn 1.899
_exptl_crystal_description block
_exptl_crystal_F_000 5249
_exptl_crystal_size_max 0.18
_exptl_crystal_size_mid 0.15
_exptl_crystal_size_min 0.03
_refine_diff_density_max 0.783
_refine_diff_density_min -0.61
_refine_ls_extinction_method none
_refine_ls_goodness_of_fit_ref 1.063
_refine_ls_hydrogen_treatment constr
_refine_ls_matrix_type full
_refine_ls_number_parameters 642
_refine_ls_number_reflns 9979
_refine_ls_number_restraints 0
_refine_ls_restrained_S_all 1.063
_refine_ls_R_factor_all 0.0242
_refine_ls_R_factor_gt 0.023
_refine_ls_shift/su_max 0.004
_refine_ls_shift/su_mean 0
_refine_ls_structure_factor_coef Fsqd
_refine_ls_weighting_details 'w=1/[\s^2^(Fo^2^)+(0.0278P)^2^+22.8243P] where P=(Fo^2^+2Fc^2^)/3'
_refine_ls_weighting_scheme calc
_refine_ls_wR_factor_gt 0.0592
_refine_ls_wR_factor_ref 0.0598
_reflns_number_gt 9556
_reflns_number_total 9979
_reflns_threshold_expression 'I > 2\s(I)'
_cod_data_source_file zo3051sup1.cif
_cod_data_source_block I
_cod_original_sg_symbol_H-M 'C 2/c'
_cod_database_code 2312622
_shelx_estimated_absorpt_t_min 0.13
_shelx_estimated_absorpt_t_max 0.598

loop_
_symmetry_equiv_pos_as_xyz
'x, y, z'
'-x, y, -z+1/2'
'x+1/2, y+1/2, z'
'-x+1/2, y+1/2, -z+1/2'
'-x, -y, -z'
'x, -y, z-1/2'
'-x+1/2, -y+1/2, -z'
'x+1/2, -y+1/2, z-1/2'

loop_
_atom_site_type_symbol
_atom_site_label
_atom_site_fract_x
_atom_site_fract_y
_atom_site_fract_z
_atom_site_U_iso_or_equiv
_atom_site_adp_type
_atom_site_calc_flag
_atom_site_occupancy
_atom_site_disorder_assembly
_atom_site_disorder_group
Nd Nd1 0.5 0.47761(2) 0.25 0.02221(5) Uani d 1 . .
Nd Nd2 0.75844(2) 0.64031(2) 0.37579(2) 0.02047(4) Uani d 1 . .
Nd Nd3 1 0.51152(2) 0.25 0.02254(5) Uani d 1 . .
S S1 0.69233(2) 0.57370(3) 0.73330(7) 0.02952(13) Uani d 1 . .
S S2 0.94548(2) 0.76380(3) 0.71376(8) 0.03431(15) Uani d 1 . .
S S3 0.80827(2) 0.59937(3) 0.14933(6) 0.02757(13) Uani d 1 . .
N N1 0.49629(6) 0.38947(12) 0.4350(3) 0.0324(5) Uani d 1 . .
H H1A 0.512203 0.3622 0.448294 0.039 Uiso calc 1 . .
H H1B 0.498746 0.408146 0.514966 0.039 Uiso calc 1 . .
N N2 0.46692(6) 0.35649(12) 0.3920(3) 0.0356(6) Uani d 1 . .
H H2 0.461616 0.332145 0.447081 0.043 Uiso calc 1 . .
N N3 0.35649(8) 0.27632(19) 0.1313(4) 0.0637(10) Uani d 1 . .
N N4 0.76229(5) 0.65635(12) 0.6460(2) 0.0307(5) Uani d 1 . .
H H4A 0.755054 0.694329 0.656132 0.037 Uiso calc 1 . .
H H4B 0.74991 0.628134 0.66699 0.037 Uiso calc 1 . .
N N5 0.79395(5) 0.64981(12) 0.7374(2) 0.0312(5) Uani d 1 . .
H H5 0.798808 0.65806 0.82347 0.037 Uiso calc 1 . .
N N6 0.91449(6) 0.63679(13) 0.9347(3) 0.0389(6) Uani d 1 . .
O O1 0.53584(5) 0.51368(10) 0.4590(2) 0.0331(4) Uani d 1 . .
O O2 0.54310(5) 0.48225(11) 0.6712(2) 0.0356(5) Uani d 1 . .
O O3 0.70740(5) 0.56490(13) 0.8798(2) 0.0481(6) Uani d 1 . .
O O4 0.69401(6) 0.63679(12) 0.6870(3) 0.0574(7) Uani d 1 . .
O O5 0.70459(6) 0.52986(13) 0.6554(3) 0.0543(6) Uani d 1 . .
O O6 0.45498(5) 0.39941(11) 0.1816(2) 0.0400(5) Uani d 1 . .
O O7 0.5 0.59705(13) 0.25 0.0342(6) Uani d 1 . .
H H7 0.48423 0.622124 0.22486 0.051 Uiso d 0.5 . .
O O8 0.78537(4) 0.73712(9) 0.4577(2) 0.0293(4) Uani d 1 . .
O O9 0.78938(4) 0.81004(10) 0.6165(2) 0.0345(4) Uani d 1 . .
O O10 0.95355(5) 0.81240(11) 0.6319(3) 0.0441(5) Uani d 1 . .
O O11 0.95887(5) 0.77663(14) 0.8593(3) 0.0528(6) Uani d 1 . .
O O12 0.95269(5) 0.70149(12) 0.6763(3) 0.0555(7) Uani d 1 . .
O O13 0.96676(5) 0.54445(11) 0.3736(2) 0.0387(5) Uani d 1 . .
O O14 0.95557(5) 0.52476(11) 0.5630(2) 0.0400(5) Uani d 1 . .
O O15 0.79359(6) 0.53786(12) 0.1192(3) 0.0494(6) Uani d 1 . .
O O16 0.80632(5) 0.63582(13) 0.0288(2) 0.0490(6) Uani d 1 . .
O O17 0.79749(4) 0.63365(9) 0.2478(2) 0.0295(4) Uani d 1 . .
O O18 0.80946(4) 0.61457(9) 0.56387(19) 0.0286(4) Uani d 1 . .
O O19 0.77499(6) 0.52566(10) 0.3604(2) 0.0428(5) Uani d 1 . .
H H19A 0.789425 0.51482 0.435909 0.064 Uiso d 1 . .
H H19B 0.784305 0.522569 0.300067 0.064 Uiso d 1 . .
O O20 0.74517(5) 0.72184(10) 0.1877(2) 0.0348(4) Uani d 1 . .
H H20A 0.733305 0.705498 0.112764 0.052 Uiso d 1 . .
H H20B 0.762072 0.732276 0.171741 0.052 Uiso d 1 . .
O O21 0.72055(6) 0.59510(11) 0.1594(2) 0.0413(5) Uani d 1 . .
H H21A 0.71672 0.557023 0.173239 0.062 Uiso d 1 . .
H H21B 0.729573 0.593245 0.098869 0.062 Uiso d 1 . .
O O22 0.72630(7) 0.56039(12) 0.4444(3) 0.0523(7) Uani d 1 . .
H H22A 0.71367 0.564539 0.489957 0.078 Uiso d 1 . .
H H22B 0.72512 0.521727 0.422976 0.078 Uiso d 1 . .
O O23 1.02430(5) 0.60949(11) 0.3833(3) 0.0443(5) Uani d 1 . .
H H23A 1.041839 0.600141 0.44584 0.066 Uiso d 1 . .
H H23B 1.012387 0.622712 0.427182 0.066 Uiso d 1 . .
O O24 0.97774(6) 0.41459(11) 0.3259(2) 0.0444(5) Uani d 1 . .
H H24A 0.973633 0.387009 0.262843 0.067 Uiso d 1 . .
H H24B 0.99214 0.397939 0.393514 0.067 Uiso d 1 . .
O O25 1.00983(8) 0.69998(17) 1.0157(4) 0.0846(11) Uani d 1 . .
H H25A 0.997051 0.729657 0.97876 0.127 Uiso d 1 . .
H H25B 1.025141 0.699707 0.983887 0.127 Uiso d 1 . .
O O26 0.78981(6) 0.77617(13) 0.0892(3) 0.0510(6) Uani d 1 . .
H H26A 0.80802 0.759889 0.101562 0.076 Uiso d 1 . .
H H26B 0.79344 0.805529 0.147949 0.076 Uiso d 1 . .
O O27 1 0.7643(8) 1.25 0.178(15) Uani d 0.3333 . .
H H27 0.99045 0.760028 1.164062 0.267 Uiso d 0.3333 . .
C C1 0.58806(6) 0.51922(13) 0.6182(3) 0.0269(5) Uani d 1 . .
C C2 0.61048(7) 0.49254(16) 0.7329(3) 0.0377(7) Uani d 1 . .
H H2A 0.604037 0.463367 0.78521 0.045 Uiso calc 1 . .
C C3 0.64244(7) 0.50913(16) 0.7699(3) 0.0397(7) Uani d 1 . .
H H3 0.657562 0.490646 0.845471 0.048 Uiso calc 1 . .
C C4 0.65145(6) 0.55374(13) 0.6922(3) 0.0278(5) Uani d 1 . .
C C5 0.62920(7) 0.58184(15) 0.5804(3) 0.0346(6) Uani d 1 . .
H H5A 0.635451 0.61274 0.531139 0.041 Uiso calc 1 . .
C C6 0.59750(7) 0.56370(15) 0.5420(3) 0.0341(6) Uani d 1 . .
H H6 0.582531 0.581446 0.464923 0.041 Uiso calc 1 . .
C C7 0.55327(6) 0.50306(13) 0.5805(3) 0.0262(5) Uani d 1 . .
C C8 0.44795(7) 0.36470(14) 0.2632(3) 0.0342(6) Uani d 1 . .
C C9 0.41638(8) 0.33181(16) 0.2183(3) 0.0389(7) Uani d 1 . .
C C10 0.41085(10) 0.27678(19) 0.2797(4) 0.0531(9) Uani d 1 . .
H H10 0.426962 0.257835 0.351075 0.064 Uiso calc 1 . .
C C11 0.38055(12) 0.2515(2) 0.2307(5) 0.0637(13) Uani d 1 . .
H H11 0.376831 0.214394 0.270286 0.076 Uiso calc 1 . .
C C12 0.36237(9) 0.3289(2) 0.0747(5) 0.0607(11) Uani d 1 . .
H H12 0.345641 0.347255 0.005123 0.073 Uiso calc 1 . .
C C13 0.39180(8) 0.35773(18) 0.1131(4) 0.0493(9) Uani d 1 . .
H H13 0.394917 0.393883 0.068842 0.059 Uiso calc 1 . .
C C14 0.83714(6) 0.77435(12) 0.5884(3) 0.0229(5) Uani d 1 . .
C C15 0.85611(6) 0.81324(13) 0.6923(3) 0.0299(6) Uani d 1 . .
H H15 0.846537 0.841371 0.735302 0.036 Uiso calc 1 . .
C C16 0.88912(7) 0.81035(14) 0.7322(3) 0.0336(6) Uani d 1 . .
H H16 0.901706 0.836718 0.800794 0.04 Uiso calc 1 . .
C C17 0.90316(6) 0.76761(13) 0.6685(3) 0.0295(6) Uani d 1 . .
C C18 0.88459(7) 0.72926(14) 0.5645(3) 0.0328(6) Uani d 1 . .
H H18 0.894226 0.700934 0.522156 0.039 Uiso calc 1 . .
C C19 0.85165(7) 0.73303(14) 0.5233(3) 0.0298(6) Uani d 1 . .
H H19 0.839179 0.707868 0.451853 0.036 Uiso calc 1 . .
C C20 0.80135(6) 0.77421(12) 0.5511(3) 0.0233(5) Uani d 1 . .
C C21 0.91364(6) 0.56023(12) 0.3687(3) 0.0242(5) Uani d 1 . .
C C22 0.89305(7) 0.56673(15) 0.4439(3) 0.0323(6) Uani d 1 . .
H H22 0.900837 0.562247 0.538925 0.039 Uiso calc 1 . .
C C23 0.86106(7) 0.57981(15) 0.3780(3) 0.0317(6) Uani d 1 . .
H H23 0.847432 0.584925 0.428493 0.038 Uiso calc 1 . .
C C24 0.84952(6) 0.58521(12) 0.2366(3) 0.0242(5) Uani d 1 . .
C C25 0.86970(6) 0.57796(14) 0.1600(3) 0.0305(6) Uani d 1 . .
H H25 0.861707 0.581037 0.064691 0.037 Uiso calc 1 . .
C C26 0.90177(6) 0.56615(14) 0.2268(3) 0.0302(6) Uani d 1 . .
H H26 0.915472 0.562138 0.176236 0.036 Uiso calc 1 . .
C C27 0.94785(6) 0.54226(13) 0.4401(3) 0.0262(5) Uani d 1 . .
C C28 0.81586(6) 0.63050(12) 0.6856(3) 0.0246(5) Uani d 1 . .
C C29 0.84990(6) 0.63186(13) 0.7788(3) 0.0262(5) Uani d 1 . .
C C30 0.86146(7) 0.67793(15) 0.8776(3) 0.0328(6) Uani d 1 . .
H H30 0.847834 0.707745 0.893592 0.039 Uiso calc 1 . .
C C31 0.89391(7) 0.67851(16) 0.9524(3) 0.0387(7) Uani d 1 . .
H H31 0.901658 0.709653 1.018259 0.046 Uiso calc 1 . .
C C32 0.90305(7) 0.59361(15) 0.8379(4) 0.0400(7) Uani d 1 . .
H H32 0.917259 0.564795 0.823055 0.048 Uiso calc 1 . .
C C33 0.87125(7) 0.58909(14) 0.7582(3) 0.0343(6) Uani d 1 . .
H H33 0.864316 0.557888 0.691875 0.041 Uiso calc 1 . .

loop_
_atom_site_aniso_label
_atom_site_aniso_U_11
_atom_site_aniso_U_22
_atom_site_aniso_U_33
_atom_site_aniso_U_12
_atom_site_aniso_U_13
_atom_site_aniso_U_23
Nd1 0.01703(9) 0.02842(10) 0.02173(9) 0 0.00725(7) 0
Nd2 0.01642(6) 0.02576(7) 0.01968(7) 0.00133(5) 0.00666(5) -0.00049(5)
Nd3 0.01473(8) 0.03235(10) 0.01963(9) 0 0.00455(7) 0
S1 0.0216(3) 0.0366(3) 0.0311(3) -0.0016(2) 0.0099(2) 0.0038(3)
S2 0.0177(3) 0.0365(4) 0.0477(4) 0.0005(2) 0.0097(3) 0.0093(3)
S3 0.0191(3) 0.0411(4) 0.0223(3) 0.0039(2) 0.0067(2) -0.0033(2)
N1 0.0281(11) 0.0330(12) 0.0367(13) -0.0015(10) 0.0118(10) -0.0011(10)
N2 0.0365(13) 0.0356(13) 0.0387(14) -0.0113(10) 0.0179(11) -0.0017(10)
N3 0.0493(19) 0.083(3) 0.070(2) -0.0340(18) 0.0344(18) -0.035(2)
N4 0.0193(10) 0.0422(13) 0.0295(12) 0.0028(9) 0.0066(9) -0.0011(10)
N5 0.0239(11) 0.0487(14) 0.0212(11) 0.0037(10) 0.0077(9) -0.0016(10)
N6 0.0255(12) 0.0469(15) 0.0382(14) -0.0005(10) 0.0025(10) 0.0085(11)
O1 0.0251(9) 0.0436(12) 0.0273(10) -0.0014(8) 0.0044(8) -0.0055(8)
O2 0.0253(10) 0.0493(13) 0.0369(11) -0.0005(8) 0.0166(9) 0.0034(9)
O3 0.0357(12) 0.0693(16) 0.0343(12) -0.0098(11) 0.0051(9) -0.0007(11)
O4 0.0401(13) 0.0498(15) 0.0763(19) -0.0119(11) 0.0116(13) 0.0231(13)
O5 0.0467(14) 0.0661(17) 0.0595(16) 0.0094(12) 0.0303(13) -0.0028(13)
O6 0.0369(11) 0.0508(13) 0.0342(11) -0.0161(10) 0.0147(9) -0.0014(10)
O7 0.0253(13) 0.0313(14) 0.0438(16) 0 0.0086(12) 0
O8 0.0205(9) 0.0308(10) 0.0356(10) -0.0020(7) 0.0079(8) -0.0022(8)
O9 0.0207(9) 0.0486(12) 0.0344(10) 0.0049(8) 0.0094(8) -0.0065(9)
O10 0.0304(11) 0.0497(13) 0.0537(14) -0.0077(9) 0.0160(10) 0.0118(11)
O11 0.0274(11) 0.0770(18) 0.0464(14) 0.0004(11) 0.0024(10) 0.0109(13)
O12 0.0298(11) 0.0405(13) 0.097(2) 0.0079(10) 0.0222(13) 0.0057(13)
O13 0.0234(9) 0.0555(13) 0.0411(12) 0.0073(9) 0.0160(9) -0.0027(10)
O14 0.0255(10) 0.0590(14) 0.0306(11) 0.0092(9) 0.0031(8) 0.0072(10)
O15 0.0362(12) 0.0560(15) 0.0566(15) -0.0112(11) 0.0164(11) -0.0271(12)
O16 0.0361(12) 0.0863(19) 0.0264(11) 0.0214(12) 0.0130(9) 0.0172(11)
O17 0.0235(9) 0.0379(11) 0.0291(10) 0.0061(8) 0.0116(8) 0.0000(8)
O18 0.0235(9) 0.0371(10) 0.0245(9) 0.0054(8) 0.0069(7) -0.0025(8)
O19 0.0520(14) 0.0382(12) 0.0397(12) 0.0079(10) 0.0172(11) 0.0052(9)
O20 0.0303(10) 0.0423(12) 0.0308(10) 0.0010(9) 0.0090(8) 0.0072(9)
O21 0.0477(13) 0.0442(12) 0.0288(10) -0.0075(10) 0.0086(9) -0.0035(9)
O22 0.0736(18) 0.0442(13) 0.0572(15) -0.0219(12) 0.0459(14) -0.0130(11)
O23 0.0273(10) 0.0464(13) 0.0511(13) -0.0014(9) 0.0023(10) -0.0110(11)
O24 0.0481(13) 0.0466(13) 0.0406(12) -0.0093(10) 0.0176(10) 0.0031(10)
O25 0.0615(19) 0.084(2) 0.101(3) 0.0026(17) 0.0183(18) 0.045(2)
O26 0.0400(13) 0.0584(15) 0.0509(14) -0.0065(11) 0.0105(11) -0.0029(12)
O27 0.36(4) 0.049(9) 0.24(3) 0 0.25(3) 0
C1 0.0186(11) 0.0373(14) 0.0252(12) -0.0006(10) 0.0078(10) -0.0021(11)
C2 0.0275(14) 0.0459(17) 0.0381(16) -0.0031(12) 0.0090(12) 0.0184(13)
C3 0.0221(13) 0.0508(19) 0.0404(17) -0.0012(12) 0.0027(12) 0.0191(14)
C4 0.0217(12) 0.0320(14) 0.0308(13) 0.0005(10) 0.0104(10) 0.0028(11)
C5 0.0280(14) 0.0434(17) 0.0333(15) -0.0017(12) 0.0115(12) 0.0109(13)
C6 0.0260(13) 0.0460(17) 0.0275(14) 0.0013(12) 0.0055(11) 0.0096(12)
C7 0.0220(12) 0.0300(13) 0.0276(13) 0.0010(10) 0.0094(10) -0.0056(10)
C8 0.0349(15) 0.0346(15) 0.0390(16) -0.0097(12) 0.0204(13) -0.0107(12)
C9 0.0392(16) 0.0434(17) 0.0411(17) -0.0164(13) 0.0229(14) -0.0150(14)
C10 0.059(2) 0.054(2) 0.050(2) -0.0280(18) 0.0231(18) -0.0115(17)
C11 0.073(3) 0.068(3) 0.062(3) -0.044(2) 0.037(2) -0.023(2)
C12 0.0395(19) 0.075(3) 0.070(3) -0.0122(19) 0.0215(19) -0.024(2)
C13 0.0392(18) 0.056(2) 0.055(2) -0.0133(15) 0.0183(16) -0.0129(17)
C14 0.0187(11) 0.0250(12) 0.0258(12) 0.0002(9) 0.0085(9) 0.0034(10)
C15 0.0264(13) 0.0301(14) 0.0338(14) 0.0020(10) 0.0109(11) -0.0029(11)
C16 0.0243(13) 0.0351(15) 0.0379(15) -0.0031(11) 0.0060(11) -0.0041(12)
C17 0.0196(12) 0.0308(14) 0.0384(15) -0.0007(10) 0.0102(11) 0.0069(11)
C18 0.0246(13) 0.0337(15) 0.0443(16) 0.0017(11) 0.0171(12) -0.0040(12)
C19 0.0245(13) 0.0335(14) 0.0341(14) -0.0034(11) 0.0133(11) -0.0076(11)
C20 0.0189(11) 0.0269(12) 0.0242(12) 0.0017(9) 0.0077(9) 0.0040(10)
C21 0.0190(11) 0.0277(13) 0.0256(12) 0.0033(9) 0.0070(10) 0.0021(10)
C22 0.0287(13) 0.0476(17) 0.0208(12) 0.0089(12) 0.0085(11) -0.0014(11)
C23 0.0258(13) 0.0479(17) 0.0246(13) 0.0084(12) 0.0127(11) -0.0007(12)
C24 0.0201(11) 0.0280(13) 0.0252(12) 0.0036(9) 0.0082(10) 0.0012(10)
C25 0.0263(13) 0.0442(16) 0.0221(12) 0.0065(11) 0.0096(10) 0.0055(11)
C26 0.0234(12) 0.0443(16) 0.0270(13) 0.0065(11) 0.0137(11) 0.0061(12)
C27 0.0198(12) 0.0278(13) 0.0295(13) 0.0034(10) 0.0061(10) -0.0041(10)
C28 0.0242(12) 0.0254(12) 0.0237(12) 0.0023(10) 0.0073(10) 0.0024(10)
C29 0.0239(12) 0.0316(13) 0.0221(12) 0.0016(10) 0.0064(10) 0.0043(10)
C30 0.0302(14) 0.0387(15) 0.0293(14) 0.0024(12) 0.0096(11) -0.0021(12)
C31 0.0321(15) 0.0487(18) 0.0318(15) -0.0061(13) 0.0062(12) -0.0064(13)
C32 0.0284(14) 0.0374(16) 0.0498(19) 0.0088(12) 0.0072(13) 0.0068(14)
C33 0.0290(14) 0.0328(15) 0.0382(16) 0.0047(11) 0.0075(12) -0.0008(12)

loop_
_atom_type_symbol
_atom_type_description
_atom_type_scat_dispersion_real
_atom_type_scat_dispersion_imag
_atom_type_scat_source
C C 0.0181 0.0091 'International Tables Vol C Tables 4.2.6.8 and 6.1.1.4'
H H 0 0 'International Tables Vol C Tables 4.2.6.8 and 6.1.1.4'
N N 0.0311 0.018 'International Tables Vol C Tables 4.2.6.8 and 6.1.1.4'
Nd Nd -3.1807 10.9079 'International Tables Vol C Tables 4.2.6.8 and 6.1.1.4'
O O 0.0492 0.0322 'International Tables Vol C Tables 4.2.6.8 and 6.1.1.4'
S S 0.3331 0.5567 'International Tables Vol C Tables 4.2.6.8 and 6.1.1.4'

loop_
_exptl_crystal_face_index_h
_exptl_crystal_face_index_k
_exptl_crystal_face_index_l
_exptl_crystal_face_perp_dist
-1 0 0 0.0147
1 0 0 0.0162
2 1 -1 0.0884
-2 -1 1 0.0613
1 1 0 0.0746
-1 -1 0 0.0436
2 -1 -1 0.0704
-1 1 1 0.0979

loop_
_geom_angle_atom_site_label_1
_geom_angle_atom_site_label_2
_geom_angle_atom_site_label_3
_geom_angle_site_symmetry_1
_geom_angle_site_symmetry_3
_geom_angle
_geom_angle_publ_flag
O1 Nd1 O1 2_655 . 141.67(11) no
O1 Nd1 O2 2_655 6_565 86.90(7) no
O1 Nd1 O2 . 6_565 80.04(7) no
O1 Nd1 O2 2_655 5_666 80.04(7) no
O1 Nd1 O2 . 5_666 86.90(7) no
O2 Nd1 O2 6_565 5_666 139.53(10) no
O1 Nd1 O6 2_655 2_655 135.02(7) no
O1 Nd1 O6 . 2_655 74.17(7) no
O2 Nd1 O6 6_565 2_655 71.94(7) no
O2 Nd1 O6 5_666 2_655 140.17(7) no
O1 Nd1 O6 2_655 . 74.17(7) no
O1 Nd1 O6 . . 135.02(7) no
O2 Nd1 O6 6_565 . 140.17(7) no
O2 Nd1 O6 5_666 . 71.94(7) no
O6 Nd1 O6 2_655 . 97.09(11) no
O1 Nd1 O7 2_655 . 70.84(5) no
O1 Nd1 O7 . . 70.84(5) no
O2 Nd1 O7 6_565 . 69.76(5) no
O2 Nd1 O7 5_666 . 69.76(5) no
O6 Nd1 O7 2_655 . 131.45(6) no
O6 Nd1 O7 . . 131.45(6) no
O1 Nd1 N1 2_655 . 133.68(7) no
O1 Nd1 N1 . . 76.23(7) no
O2 Nd1 N1 6_565 . 134.89(7) no
O2 Nd1 N1 5_666 . 76.77(7) no
O6 Nd1 N1 2_655 . 64.94(7) no
O6 Nd1 N1 . . 60.72(7) no
O7 Nd1 N1 . . 133.58(5) no
O1 Nd1 N1 2_655 2_655 76.23(7) no
O1 Nd1 N1 . 2_655 133.68(7) no
O2 Nd1 N1 6_565 2_655 76.77(7) no
O2 Nd1 N1 5_666 2_655 134.89(7) no
O6 Nd1 N1 2_655 2_655 60.72(7) no
O6 Nd1 N1 . 2_655 64.94(7) no
O7 Nd1 N1 . 2_655 133.58(5) no
N1 Nd1 N1 . 2_655 92.84(11) no
O8 Nd2 O9 . 7_666 87.25(7) no
O8 Nd2 O22 . . 139.50(7) no
O9 Nd2 O22 7_666 . 71.97(8) no
O8 Nd2 O21 . . 139.14(7) no
O9 Nd2 O21 7_666 . 81.99(7) no
O22 Nd2 O21 . . 73.15(8) no
O8 Nd2 O18 . . 72.47(7) no
O9 Nd2 O18 7_666 . 130.78(6) no
O22 Nd2 O18 . . 94.99(8) no
O21 Nd2 O18 . . 140.71(7) no
O8 Nd2 O17 . . 83.25(7) no
O9 Nd2 O17 7_666 . 144.88(7) no
O22 Nd2 O17 . . 132.76(7) no
O21 Nd2 O17 . . 83.40(7) no
O18 Nd2 O17 . . 77.87(6) no
O8 Nd2 O20 . . 68.83(7) no
O9 Nd2 O20 7_666 . 75.03(7) no
O22 Nd2 O20 . . 133.30(8) no
O21 Nd2 O20 . . 70.32(7) no
O18 Nd2 O20 . . 131.69(7) no
O17 Nd2 O20 . . 70.00(6) no
O8 Nd2 O19 . . 136.15(7) no
O9 Nd2 O19 7_666 . 134.10(8) no
O22 Nd2 O19 . . 64.47(8) no
O21 Nd2 O19 . . 72.50(8) no
O18 Nd2 O19 . . 68.67(7) no
O17 Nd2 O19 . . 69.60(7) no
O20 Nd2 O19 . . 127.13(7) no
O8 Nd2 N4 . . 71.45(7) no
O9 Nd2 N4 7_666 . 70.53(7) no
O22 Nd2 N4 . . 68.96(8) no
O21 Nd2 N4 . . 138.36(7) no
O18 Nd2 N4 . . 60.64(6) no
O17 Nd2 N4 . . 136.01(6) no
O20 Nd2 N4 . . 127.78(7) no
O19 Nd2 N4 . . 104.98(7) no
O13 Nd3 O13 2_755 . 145.44(12) no
O13 Nd3 O14 2_755 6_565 99.04(8) no
O13 Nd3 O14 . 6_565 92.05(8) no
O13 Nd3 O14 2_755 5_766 92.05(8) no
O13 Nd3 O14 . 5_766 99.04(8) no
O14 Nd3 O14 6_565 5_766 142.12(12) no
O13 Nd3 O24 2_755 2_755 72.14(8) no
O13 Nd3 O24 . 2_755 142.42(8) no
O14 Nd3 O24 6_565 2_755 77.73(8) no
O14 Nd3 O24 5_766 2_755 71.44(8) no
O13 Nd3 O24 2_755 . 142.42(8) no
O13 Nd3 O24 . . 72.13(8) no
O14 Nd3 O24 6_565 . 71.44(8) no
O14 Nd3 O24 5_766 . 77.73(8) no
O24 Nd3 O24 2_755 . 70.32(11) no
O13 Nd3 O23 2_755 . 79.59(8) no
O13 Nd3 O23 . . 72.02(8) no
O14 Nd3 O23 6_565 . 142.61(8) no
O14 Nd3 O23 5_766 . 74.94(8) no
O24 Nd3 O23 2_755 . 134.60(8) no
O24 Nd3 O23 . . 130.13(8) no
O13 Nd3 O23 2_755 2_755 72.02(8) no
O13 Nd3 O23 . 2_755 79.59(8) no
O14 Nd3 O23 6_565 2_755 74.94(8) no
O14 Nd3 O23 5_766 2_755 142.61(8) no
O24 Nd3 O23 2_755 2_755 130.13(8) no
O24 Nd3 O23 . 2_755 134.60(8) no
O23 Nd3 O23 . 2_755 69.10(11) no
O4 S1 O3 . . 114.31(17) no
O4 S1 O5 . . 110.22(18) no
O3 S1 O5 . . 111.58(16) no
O4 S1 C4 . . 107.95(14) no
O3 S1 C4 . . 107.27(13) no
O5 S1 C4 . . 104.97(15) no
O11 S2 O12 . . 113.62(17) no
O11 S2 O10 . . 111.96(16) no
O12 S2 O10 . . 112.14(16) no
O11 S2 C17 . . 107.09(14) no
O12 S2 C17 . . 106.30(14) no
O10 S2 C17 . . 105.05(13) no
O16 S3 O15 . . 114.06(16) no
O16 S3 O17 . . 113.18(14) no
O15 S3 O17 . . 111.90(13) no
O16 S3 C24 . . 106.33(13) no
O15 S3 C24 . . 105.61(14) no
O17 S3 C24 . . 104.85(12) no
N2 N1 Nd1 . . 112.84(17) no
N2 N1 H1A . . 109.0 no
Nd1 N1 H1A . . 109.0 no
N2 N1 H1B . . 109.0 no
Nd1 N1 H1B . . 109.0 no
H1A N1 H1B . . 107.8 no
C8 N2 N1 . . 117.3(2) no
C8 N2 H2 . . 121.4 no
N1 N2 H2 . . 121.4 no
C11 N3 C12 . . 116.9(3) no
N5 N4 Nd2 . . 111.89(15) no
N5 N4 H4A . . 109.2 no
Nd2 N4 H4A . . 109.2 no
N5 N4 H4B . . 109.2 no
Nd2 N4 H4B . . 109.2 no
H4A N4 H4B . . 107.9 no
C28 N5 N4 . . 117.6(2) no
C28 N5 H5 . . 121.2 no
N4 N5 H5 . . 121.2 no
C32 N6 C31 . . 117.3(3) no
C7 O1 Nd1 . . 149.76(19) no
C7 O2 Nd1 . 5_666 129.74(18) no
C8 O6 Nd1 . . 124.26(19) no
Nd1 O7 H7 . . 128.9 no
Nd1 O7 H7 . 2_655 128.9490(10) no
H7 O7 H7 . 2_655 102.1 no
C20 O8 Nd2 . . 153.45(18) no
C20 O9 Nd2 . 7_666 146.05(17) no
C27 O13 Nd3 . . 160.6(2) no
C27 O14 Nd3 . 5_766 141.96(18) no
S3 O17 Nd2 . . 147.33(12) no
C28 O18 Nd2 . . 124.53(16) no
Nd2 O19 H19A . . 109.9 no
Nd2 O19 H19B . . 109.6 no
H19A O19 H19B . . 104.1 no
Nd2 O20 H20A . . 109.4 no
Nd2 O20 H20B . . 109.6 no
H20A O20 H20B . . 104.4 no
Nd2 O21 H21A . . 109.3 no
Nd2 O21 H21B . . 109.5 no
H21A O21 H21B . . 104.5 no
Nd2 O22 H22A . . 129.8 no
Nd2 O22 H22B . . 125.7 no
H22A O22 H22B . . 104.5 no
Nd3 O23 H23A . . 109.5 no
Nd3 O23 H23B . . 109.5 no
H23A O23 H23B . . 104.4 no
Nd3 O24 H24A . . 109.4 no
Nd3 O24 H24B . . 109.3 no
H24A O24 H24B . . 104.5 no
H25A O25 H25B . . 109.5 no
H26A O26 H26B . . 104.5 no
H27 O27 H27 . 2_757 167.7 no
C6 C1 C2 . . 119.8(2) no
C6 C1 C7 . . 119.5(2) no
C2 C1 C7 . . 120.6(3) no
C1 C2 C3 . . 120.4(3) no
C1 C2 H2A . . 119.8 no
C3 C2 H2A . . 119.8 no
C4 C3 C2 . . 118.9(3) no
C4 C3 H3 . . 120.6 no
C2 C3 H3 . . 120.6 no
C5 C4 C3 . . 121.1(3) no
C5 C4 S1 . . 119.1(2) no
C3 C4 S1 . . 119.8(2) no
C4 C5 C6 . . 119.6(3) no
C4 C5 H5A . . 120.2 no
C6 C5 H5A . . 120.2 no
C1 C6 C5 . . 120.1(3) no
C1 C6 H6 . . 119.9 no
C5 C6 H6 . . 119.9 no
O2 C7 O1 . . 123.8(2) no
O2 C7 C1 . . 119.1(2) no
O1 C7 C1 . . 117.0(2) no
O6 C8 N2 . . 122.8(3) no
O6 C8 C9 . . 119.6(3) no
N2 C8 C9 . . 117.6(3) no
C13 C9 C10 . . 118.9(3) no
C13 C9 C8 . . 118.2(3) no
C10 C9 C8 . . 122.9(3) no
C11 C10 C9 . . 117.4(4) no
C11 C10 H10 . . 121.3 no
C9 C10 H10 . . 121.3 no
N3 C11 C10 . . 124.5(4) no
N3 C11 H11 . . 117.8 no
C10 C11 H11 . . 117.8 no
N3 C12 C13 . . 123.9(4) no
N3 C12 H12 . . 118.1 no
C13 C12 H12 . . 118.1 no
C9 C13 C12 . . 118.4(4) no
C9 C13 H13 . . 120.8 no
C12 C13 H13 . . 120.8 no
C19 C14 C15 . . 119.3(2) no
C19 C14 C20 . . 119.8(2) no
C15 C14 C20 . . 120.8(2) no
C16 C15 C14 . . 120.6(3) no
C16 C15 H15 . . 119.7 no
C14 C15 H15 . . 119.7 no
C15 C16 C17 . . 119.2(3) no
C15 C16 H16 . . 120.4 no
C17 C16 H16 . . 120.4 no
C18 C17 C16 . . 120.7(2) no
C18 C17 S2 . . 118.7(2) no
C16 C17 S2 . . 120.6(2) no
C17 C18 C19 . . 120.0(3) no
C17 C18 H18 . . 120.0 no
C19 C18 H18 . . 120.0 no
C18 C19 C14 . . 120.2(3) no
C18 C19 H19 . . 119.9 no
C14 C19 H19 . . 119.9 no
O9 C20 O8 . . 124.1(2) no
O9 C20 C14 . . 117.7(2) no
O8 C20 C14 . . 118.1(2) no
C26 C21 C22 . . 119.5(2) no
C26 C21 C27 . . 120.4(2) no
C22 C21 C27 . . 119.9(2) no
C23 C22 C21 . . 120.3(2) no
C23 C22 H22 . . 119.8 no
C21 C22 H22 . . 119.8 no
C24 C23 C22 . . 119.6(2) no
C24 C23 H23 . . 120.2 no
C22 C23 H23 . . 120.2 no
C23 C24 C25 . . 120.7(2) no
C23 C24 S3 . . 120.30(19) no
C25 C24 S3 . . 118.9(2) no
C26 C25 C24 . . 119.4(2) no
C26 C25 H25 . . 120.3 no
C24 C25 H25 . . 120.3 no
C25 C26 C21 . . 120.4(2) no
C25 C26 H26 . . 119.8 no
C21 C26 H26 . . 119.8 no
O13 C27 O14 . . 124.0(2) no
O13 C27 C21 . . 118.5(2) no
O14 C27 C21 . . 117.4(2) no
O18 C28 N5 . . 123.1(2) no
O18 C28 C29 . . 119.7(2) no
N5 C28 C29 . . 117.1(2) no
C33 C29 C30 . . 118.5(3) no
C33 C29 C28 . . 119.1(2) no
C30 C29 C28 . . 122.2(2) no
C29 C30 C31 . . 118.4(3) no
C29 C30 H30 . . 120.8 no
C31 C30 H30 . . 120.8 no
N6 C31 C30 . . 123.5(3) no
N6 C31 H31 . . 118.3 no
C30 C31 H31 . . 118.3 no
N6 C32 C33 . . 123.7(3) no
N6 C32 H32 . . 118.2 no
C33 C32 H32 . . 118.2 no
C32 C33 C29 . . 118.7(3) no
C32 C33 H33 . . 120.6 no
C29 C33 H33 . . 120.6 no

loop_
_geom_bond_atom_site_label_1
_geom_bond_atom_site_label_2
_geom_bond_site_symmetry_2
_geom_bond_distance
_geom_bond_publ_flag
Nd1 O1 . 2.3417(19) yes
Nd1 O1 2_655 2.3416(19) no
Nd1 O2 6_565 2.473(2) yes
Nd1 O2 5_666 2.473(2) no
Nd1 O6 2_655 2.517(2) no
Nd1 O6 . 2.517(2) yes
Nd1 O7 . 2.545(3) yes
Nd1 N1 . 2.724(2) yes
Nd1 N1 2_655 2.724(2) no
Nd2 O8 . 2.3926(19) yes
Nd2 O9 7_666 2.4004(19) yes
Nd2 O17 . 2.5160(18) no
Nd2 O18 . 2.5032(18) yes
Nd2 O19 . 2.572(2) yes
Nd2 O21 . 2.497(2) yes
Nd2 O20 . 2.525(2) yes
Nd2 O22 . 2.475(2) yes
Nd2 N4 . 2.761(2) yes
Nd3 O13 2_755 2.362(2) no
Nd3 O13 . 2.3621(19) yes
Nd3 O14 6_565 2.381(2) no
Nd3 O14 5_766 2.381(2) yes
Nd3 O23 . 2.535(2) yes
Nd3 O23 2_755 2.535(2) no
Nd3 O24 2_755 2.526(2) no
Nd3 O24 . 2.526(2) yes
S1 O4 . 1.437(2) no
S1 O3 . 1.447(2) no
S1 O5 . 1.454(3) no
S1 C4 . 1.774(3) no
S2 O11 . 1.446(3) no
S2 O12 . 1.449(3) no
S2 O10 . 1.456(2) no
S2 C17 . 1.782(3) no
S3 O16 . 1.446(2) no
S3 O15 . 1.451(3) no
S3 O17 . 1.4580(19) no
S3 C24 . 1.777(3) no
N1 N2 . 1.417(3) no
N1 H1A . 0.8900 no
N1 H1B . 0.8900 no
N2 C8 . 1.326(4) no
N2 H2 . 0.8600 no
N3 C11 . 1.320(7) no
N3 C12 . 1.329(6) no
N4 N5 . 1.415(3) no
N4 H4A . 0.8900 no
N4 H4B . 0.8900 no
N5 C28 . 1.325(3) no
N5 H5 . 0.8600 no
N6 C32 . 1.328(4) no
N6 C31 . 1.332(4) no
O1 C7 . 1.255(3) no
O2 C7 . 1.251(3) no
O6 C8 . 1.238(4) no
O7 H7 . 0.8501 no
O7 H7 2_655 0.8501 no
O8 C20 . 1.265(3) no
O9 C20 . 1.251(3) no
O13 C27 . 1.253(3) no
O14 C27 . 1.256(3) no
O18 C28 . 1.240(3) no
O19 H19A . 0.8593 no
O19 H19B . 0.8589 no
O20 H20A . 0.8512 no
O20 H20B . 0.8511 no
O21 H21A . 0.8508 no
O21 H21B . 0.8504 no
O22 H22A . 0.8501 no
O22 H22B . 0.8501 no
O23 H23A . 0.8526 no
O23 H23B . 0.8523 no
O24 H24A . 0.8505 no
O24 H24B . 0.8505 no
O25 H25A . 0.8502 no
O25 H25B . 0.8497 no
O26 H26A . 0.8503 no
O26 H26B . 0.8489 no
O27 H27 . 0.8509 no
O27 H27 2_757 0.8509 no
C1 C6 . 1.385(4) no
C1 C2 . 1.388(4) no
C1 C7 . 1.503(4) no
C2 C3 . 1.388(4) no
C2 H2A . 0.9300 no
C3 C4 . 1.388(4) no
C3 H3 . 0.9300 no
C4 C5 . 1.380(4) no
C5 C6 . 1.385(4) no
C5 H5A . 0.9300 no
C6 H6 . 0.9300 no
C8 C9 . 1.497(4) no
C9 C13 . 1.372(5) no
C9 C10 . 1.394(5) no
C10 C11 . 1.380(5) no
C10 H10 . 0.9300 no
C11 H11 . 0.9300 no
C12 C13 . 1.378(5) no
C12 H12 . 0.9300 no
C13 H13 . 0.9300 no
C14 C19 . 1.392(4) no
C14 C15 . 1.394(4) no
C14 C20 . 1.507(3) no
C15 C16 . 1.387(4) no
C15 H15 . 0.9300 no
C16 C17 . 1.389(4) no
C16 H16 . 0.9300 no
C17 C18 . 1.382(4) no
C18 C19 . 1.384(4) no
C18 H18 . 0.9300 no
C19 H19 . 0.9300 no
C21 C26 . 1.387(4) no
C21 C22 . 1.393(4) no
C21 C27 . 1.501(3) no
C22 C23 . 1.384(4) no
C22 H22 . 0.9300 no
C23 C24 . 1.381(4) no
C23 H23 . 0.9300 no
C24 C25 . 1.391(4) no
C25 C26 . 1.383(4) no
C25 H25 . 0.9300 no
C26 H26 . 0.9300 no
C28 C29 . 1.497(4) no
C29 C33 . 1.383(4) no
C29 C30 . 1.385(4) no
C30 C31 . 1.390(4) no
C30 H30 . 0.9300 no
C31 H31 . 0.9300 no
C32 C33 . 1.381(4) no
C32 H32 . 0.9300 no
C33 H33 . 0.9300 no

loop_
_geom_hbond_atom_site_label_D
_geom_hbond_atom_site_label_H
_geom_hbond_atom_site_label_A
_geom_hbond_site_symmetry_A
_geom_hbond_distance_DH
_geom_hbond_distance_HA
_geom_hbond_distance_DA
_geom_hbond_angle_DHA
_geom_hbond_publ_flag
N1 H1B O1 5_666 0.8900 2.3400 2.924(3) 123.00 yes
N1 H1A O11 4_646 0.8900 2.6900 3.381(4) 136.00 no
N2 H2 O10 3_445 0.8600 2.1000 2.894(4) 153.00 yes
N4 H4A O8 7_666 0.8900 2.3100 3.044(3) 140.00 yes
N4 H4B O4 . 0.8900 2.5700 3.231(4) 132.00 no
N5 H5 O16 1_556 0.8600 2.0900 2.889(3) 155.00 yes
O7 H7 O10 8_465 0.8500 1.9600 2.790(3) 164.00 yes
O19 H19A O15 6_566 0.8600 2.1600 2.861(3) 139.00 yes
O19 H19B O15 . 0.8600 2.0700 2.890(4) 159.00 yes
O20 H20A O26 7_665 0.8500 2.0300 2.760(4) 143.00 no
O20 H20B O26 . 0.8500 1.9600 2.771(4) 159.00 no
O21 H21A O5 6_565 0.8500 1.9200 2.752(4) 166.00 yes
O21 H21B O3 1_554 0.8500 2.2300 2.823(3) 127.00 yes
O22 H22A O5 . 0.8500 2.0200 2.743(4) 142.00 yes
O22 H22B O3 6_565 0.8500 2.0000 2.811(4) 160.00 yes
O23 H23A N6 2_756 0.8500 2.0700 2.801(4) 143.00 yes
O23 H23B O25 2_756 0.8500 2.1000 2.859(4) 147.00 no
O24 H24A O12 6_565 0.8500 2.1600 2.931(3) 151.00 yes
O24 H24B O25 6_565 0.8500 2.4300 3.156(4) 144.00 no
O25 H25A O11 . 0.8500 2.0000 2.821(5) 162.00 no
O25 H25B O12 2_756 0.8500 2.1900 2.990(5) 156.00 no
O26 H26A N3 3_555 0.8500 2.1000 2.849(5) 146.00 no
O26 H26B O4 7_666 0.8500 2.0200 2.862(4) 170.00 no
O27 H27 O25 . 0.8500 2.3700 2.940(4) 125.00 no

loop_
_geom_torsion_atom_site_label_1
_geom_torsion_atom_site_label_2
_geom_torsion_atom_site_label_3
_geom_torsion_atom_site_label_4
_geom_torsion_site_symmetry_1
_geom_torsion_site_symmetry_2
_geom_torsion_site_symmetry_3
_geom_torsion_site_symmetry_4
_geom_torsion
_geom_torsion_publ_flag
Nd1 N1 N2 C8 . . . . 10.6(3) no
Nd2 N4 N5 C28 . . . . -7.5(3) no
O16 S3 O17 Nd2 . . . . 118.8(2) no
O15 S3 O17 Nd2 . . . . -11.7(3) no
C24 S3 O17 Nd2 . . . . -125.7(2) no
C6 C1 C2 C3 . . . . -1.5(5) no
C7 C1 C2 C3 . . . . -177.9(3) no
C1 C2 C3 C4 . . . . 1.4(5) no
C2 C3 C4 C5 . . . . 0.5(5) no
C2 C3 C4 S1 . . . . -177.7(3) no
O4 S1 C4 C5 . . . . 28.5(3) no
O3 S1 C4 C5 . . . . 152.1(3) no
O5 S1 C4 C5 . . . . -89.1(3) no
O4 S1 C4 C3 . . . . -153.3(3) no
O3 S1 C4 C3 . . . . -29.7(3) no
O5 S1 C4 C3 . . . . 89.1(3) no
C3 C4 C5 C6 . . . . -2.3(5) no
S1 C4 C5 C6 . . . . 175.9(2) no
C2 C1 C6 C5 . . . . -0.3(5) no
C7 C1 C6 C5 . . . . 176.1(3) no
C4 C5 C6 C1 . . . . 2.2(5) no
Nd1 O2 C7 O1 5_666 . . . -54.0(4) no
Nd1 O2 C7 C1 5_666 . . . 123.3(2) no
Nd1 O1 C7 O2 . . . . -59.6(5) no
Nd1 O1 C7 C1 . . . . 123.1(3) no
C6 C1 C7 O2 . . . . -154.2(3) no
C2 C1 C7 O2 . . . . 22.3(4) no
C6 C1 C7 O1 . . . . 23.3(4) no
C2 C1 C7 O1 . . . . -160.2(3) no
Nd1 O6 C8 N2 . . . . -12.9(4) no
Nd1 O6 C8 C9 . . . . 165.0(2) no
N1 N2 C8 O6 . . . . 0.0(4) no
N1 N2 C8 C9 . . . . -177.9(3) no
O6 C8 C9 C13 . . . . -24.7(4) no
N2 C8 C9 C13 . . . . 153.3(3) no
O6 C8 C9 C10 . . . . 156.2(3) no
N2 C8 C9 C10 . . . . -25.8(5) no
C13 C9 C10 C11 . . . . -0.2(5) no
C8 C9 C10 C11 . . . . 178.9(3) no
C12 N3 C11 C10 . . . . 0.9(6) no
C9 C10 C11 N3 . . . . -1.0(6) no
C11 N3 C12 C13 . . . . 0.6(6) no
C10 C9 C13 C12 . . . . 1.5(5) no
C8 C9 C13 C12 . . . . -177.7(3) no
N3 C12 C13 C9 . . . . -1.7(6) no
C19 C14 C15 C16 . . . . -0.9(4) no
C20 C14 C15 C16 . . . . 175.9(3) no
C14 C15 C16 C17 . . . . -0.8(4) no
C15 C16 C17 C18 . . . . 1.4(4) no
C15 C16 C17 S2 . . . . 178.4(2) no
O11 S2 C17 C18 . . . . -147.8(3) no
O12 S2 C17 C18 . . . . -26.1(3) no
O10 S2 C17 C18 . . . . 93.0(3) no
O11 S2 C17 C16 . . . . 35.1(3) no
O12 S2 C17 C16 . . . . 156.9(3) no
O10 S2 C17 C16 . . . . -84.1(3) no
C16 C17 C18 C19 . . . . -0.3(5) no
S2 C17 C18 C19 . . . . -177.4(2) no
C17 C18 C19 C14 . . . . -1.4(5) no
C15 C14 C19 C18 . . . . 2.0(4) no
C20 C14 C19 C18 . . . . -174.8(3) no
Nd2 O9 C20 O8 7_666 . . . -17.0(5) no
Nd2 O9 C20 C14 7_666 . . . 164.4(2) no
Nd2 O8 C20 O9 . . . . -84.0(5) no
Nd2 O8 C20 C14 . . . . 94.5(4) no
C19 C14 C20 O9 . . . . 176.7(3) no
C15 C14 C20 O9 . . . . -0.1(4) no
C19 C14 C20 O8 . . . . -1.9(4) no
C15 C14 C20 O8 . . . . -178.7(2) no
C26 C21 C22 C23 . . . . -0.9(5) no
C27 C21 C22 C23 . . . . -176.4(3) no
C21 C22 C23 C24 . . . . 1.2(5) no
C22 C23 C24 C25 . . . . -0.3(5) no
C22 C23 C24 S3 . . . . 177.9(2) no
O16 S3 C24 C23 . . . . 148.7(3) no
O15 S3 C24 C23 . . . . -89.8(3) no
O17 S3 C24 C23 . . . . 28.6(3) no
O16 S3 C24 C25 . . . . -33.1(3) no
O15 S3 C24 C25 . . . . 88.4(3) no
O17 S3 C24 C25 . . . . -153.2(2) no
C23 C24 C25 C26 . . . . -1.0(5) no
S3 C24 C25 C26 . . . . -179.2(2) no
C24 C25 C26 C21 . . . . 1.4(5) no
C22 C21 C26 C25 . . . . -0.5(4) no
C27 C21 C26 C25 . . . . 175.0(3) no
Nd3 O13 C27 O14 . . . . 73.7(7) no
Nd3 O13 C27 C21 . . . . -104.9(6) no
Nd3 O14 C27 O13 5_766 . . . 0.5(5) no
Nd3 O14 C27 C21 5_766 . . . 179.2(2) no
C26 C21 C27 O13 . . . . 13.4(4) no
C22 C21 C27 O13 . . . . -171.1(3) no
C26 C21 C27 O14 . . . . -165.3(3) no
C22 C21 C27 O14 . . . . 10.2(4) no
Nd2 O18 C28 N5 . . . . 16.7(4) no
Nd2 O18 C28 C29 . . . . -159.82(18) no
N4 N5 C28 O18 . . . . -4.5(4) no
N4 N5 C28 C29 . . . . 172.1(2) no
O18 C28 C29 C33 . . . . -32.2(4) no
N5 C28 C29 C33 . . . . 151.1(3) no
O18 C28 C29 C30 . . . . 142.1(3) no
N5 C28 C29 C30 . . . . -34.6(4) no
C33 C29 C30 C31 . . . . -0.7(4) no
C28 C29 C30 C31 . . . . -175.0(3) no
C32 N6 C31 C30 . . . . 1.5(5) no
C29 C30 C31 N6 . . . . -0.5(5) no
C31 N6 C32 C33 . . . . -1.5(5) no
N6 C32 C33 C29 . . . . 0.3(5) no
C30 C29 C33 C32 . . . . 0.8(4) no
C28 C29 C33 C32 . . . . 175.2(3) no

_cod_database_fobs_code 2312622
